data_4114598
loop_
_publ_author_name
'Hongxiang Li'
'Thomas B. Rauchfuss'

_publ_section_title
;
 Iron Carbonyl Sulfides, Formaldehyde, and Amines Condense To Give the
 Proposed Azadithiolate Cofactor of the Fe-Only Hydrogenases
;
_journal_name_full 'Journal of the American Chemical Society'
_journal_page_first 726
_journal_page_last 727
_journal_paper_doi 10.1021/ja016964n
_journal_volume 124
_journal_year 2002
_chemical_formula_sum 'C14 H9 Fe2 N O6 S2'
_chemical_formula_weight 463.04
_chemical_name_systematic
; 
 ? 
;
_space_group_IT_number 2
_symmetry_cell_setting triclinic
_symmetry_space_group_name_Hall '-P 1'
_symmetry_space_group_name_H-M 'P -1'
_atom_sites_solution_hydrogens geom
_atom_sites_solution_primary direct
_atom_sites_solution_secondary difmap
_audit_creation_method SHELXL-97
_cell_angle_alpha 73.729(4)
_cell_angle_beta 85.332(4)
_cell_angle_gamma 69.856(4)
_cell_formula_units_Z 2
_cell_length_a 7.7279(17)
_cell_length_b 10.967(2)
_cell_length_c 11.194(2)
_cell_measurement_temperature 193(2)
_cell_volume 854.9(3)
_computing_cell_refinement 'Bruker SMART'
_computing_data_collection 'Bruker SMART'
_computing_data_reduction 'Bruker SHELXTL'
_computing_molecular_graphics 'Bruker SHELXTL'
_computing_publication_material 'Bruker SHELXTL'
_computing_structure_refinement 'SHELXL-97 (Sheldrick, 1997)'
_computing_structure_solution 'SHELXS-97 (Sheldrick, 1990)'
_diffrn_ambient_temperature 193(2)
_diffrn_measured_fraction_theta_full 0.943
_diffrn_measured_fraction_theta_max 0.943
_diffrn_measurement_device_type 'CCD area detector'
_diffrn_measurement_method 'phi and omega scans'
_diffrn_radiation_monochromator graphite
_diffrn_radiation_source 'fine-focus sealed tube'
_diffrn_radiation_type MoK\a
_diffrn_radiation_wavelength 0.71073
_diffrn_reflns_av_R_equivalents 0.0177
_diffrn_reflns_av_sigmaI/netI 0.0238
_diffrn_reflns_limit_h_max 10
_diffrn_reflns_limit_h_min -10
_diffrn_reflns_limit_k_max 12
_diffrn_reflns_limit_k_min -14
_diffrn_reflns_limit_l_max 14
_diffrn_reflns_limit_l_min -14
_diffrn_reflns_number 7914
_diffrn_reflns_theta_full 28.27
_diffrn_reflns_theta_max 28.27
_diffrn_reflns_theta_min 1.90
_exptl_absorpt_coefficient_mu 1.971
_exptl_absorpt_correction_T_max 0.9788
_exptl_absorpt_correction_T_min 0.7082
_exptl_absorpt_correction_type empirical
_exptl_crystal_colour red
_exptl_crystal_density_diffrn 1.799
_exptl_crystal_description prism_cut
_exptl_crystal_F_000 464
_exptl_crystal_size_max 0.36
_exptl_crystal_size_mid 0.32
_exptl_crystal_size_min 0.19
_refine_diff_density_max 0.739
_refine_diff_density_min -0.643
_refine_diff_density_rms 0.059
_refine_ls_extinction_method none
_refine_ls_goodness_of_fit_ref 1.071
_refine_ls_hydrogen_treatment mixed
_refine_ls_matrix_type full
_refine_ls_number_parameters 226
_refine_ls_number_reflns 4011
_refine_ls_number_restraints 0
_refine_ls_restrained_S_all 1.071
_refine_ls_R_factor_all 0.0264
_refine_ls_R_factor_gt 0.0239
_refine_ls_shift/su_max 0.001
_refine_ls_shift/su_mean 0.000
_refine_ls_structure_factor_coef Fsqd
_refine_ls_weighting_details 'calc w=1/[\s^2^(Fo^2^)+(0.0324P)^2^+0.3866P] where P=(Fo^2^+2Fc^2^)/3'
_refine_ls_weighting_scheme calc
_refine_ls_wR_factor_gt 0.0665
_refine_ls_wR_factor_ref 0.0680
_reflns_number_gt 3700
_reflns_number_total 4011
_reflns_threshold_expression >2sigma(I)
_cod_data_source_file ja016964n_s1_1.cif
_cod_data_source_block f47n80f
_cod_database_code 4114598

loop_
_symmetry_equiv_pos_as_xyz
'x, y, z'
'-x, -y, -z'

loop_
_atom_site_label
_atom_site_type_symbol
_atom_site_fract_x
_atom_site_fract_y
_atom_site_fract_z
_atom_site_U_iso_or_equiv
_atom_site_adp_type
_atom_site_occupancy
_atom_site_symmetry_multiplicity
_atom_site_calc_flag
_atom_site_refinement_flags
C1 C 0.2618(3) 1.0084(2) 0.31019(18) 0.0351(4) Uani 1 1 d .
C2 C 0.2090(3) 0.7898(2) 0.44143(19) 0.0378(4) Uani 1 1 d .
C3 C 0.1410(2) 0.86532(18) 0.19185(17) 0.0313(4) Uani 1 1 d .
C4 C 0.6189(3) 0.70676(18) 0.53806(17) 0.0317(4) Uani 1 1 d .
C5 C 0.6914(3) 0.9086(2) 0.38822(17) 0.0348(4) Uani 1 1 d .
C6 C 0.8865(3) 0.6562(2) 0.36287(17) 0.0342(4) Uani 1 1 d .
C8 C 0.6208(3) 0.56775(18) 0.20241(17) 0.0314(4) Uani 1 1 d .
H8A H 0.7560 0.5445 0.2093 0.038 Uiso 1 1 calc R
H8B H 0.5969 0.4848 0.2021 0.038 Uiso 1 1 calc R
C9 C 0.6237(3) 0.77680(19) 0.06337(17) 0.0322(4) Uani 1 1 d .
H9A H 0.6988 0.7968 -0.0057 0.039 Uiso 1 1 calc R
C10 C 0.3963(2) 0.67580(17) 0.02913(16) 0.0277(3) Uani 1 1 d .
C11 C 0.3409(3) 0.76195(19) -0.08992(17) 0.0337(4) Uani 1 1 d .
H11A H 0.4110 0.8170 -0.1318 0.040 Uiso 1 1 calc R
C12 C 0.1849(3) 0.7677(2) -0.14715(18) 0.0370(4) Uani 1 1 d .
H12A H 0.1488 0.8273 -0.2276 0.044 Uiso 1 1 calc R
C13 C 0.0808(3) 0.6879(2) -0.08885(19) 0.0359(4) Uani 1 1 d .
H13A H -0.0262 0.6923 -0.1284 0.043 Uiso 1 1 calc R
C14 C 0.1359(3) 0.60180(19) 0.02805(18) 0.0358(4) Uani 1 1 d .
H14A H 0.0664 0.5458 0.0685 0.043 Uiso 1 1 calc R
C15 C 0.2900(3) 0.59538(18) 0.08736(17) 0.0324(4) Uani 1 1 d .
H15A H 0.3242 0.5361 0.1682 0.039 Uiso 1 1 calc R
Fe1 Fe 0.65122(3) 0.76209(2) 0.37294(2) 0.02561(7) Uani 1 1 d .
Fe2 Fe 0.32381(3) 0.83902(2) 0.29924(2) 0.02591(7) Uani 1 1 d .
N1 N 0.5591(2) 0.66475(15) 0.08609(14) 0.0300(3) Uani 1 1 d .
O1 O 0.2287(2) 1.11554(15) 0.31759(16) 0.0509(4) Uani 1 1 d .
O2 O 0.1389(2) 0.7579(2) 0.53223(15) 0.0584(5) Uani 1 1 d .
O3 O 0.01940(19) 0.88773(15) 0.12940(14) 0.0428(3) Uani 1 1 d .
O4 O 0.5950(2) 0.67517(15) 0.64215(13) 0.0456(4) Uani 1 1 d .
O5 O 0.7166(3) 1.00258(17) 0.39641(15) 0.0545(4) Uani 1 1 d .
O6 O 1.0324(2) 0.58577(17) 0.35680(16) 0.0516(4) Uani 1 1 d .
S1 S 0.55330(6) 0.88127(4) 0.17559(4) 0.02687(10) Uani 1 1 d .
S2 S 0.51386(6) 0.62028(4) 0.34351(4) 0.02725(10) Uani 1 1 d .

loop_
_atom_site_aniso_label
_atom_site_aniso_U_11
_atom_site_aniso_U_22
_atom_site_aniso_U_33
_atom_site_aniso_U_23
_atom_site_aniso_U_13
_atom_site_aniso_U_12
C1 0.0331(9) 0.0355(10) 0.0345(10) -0.0123(8) -0.0048(7) -0.0052(7)
C2 0.0324(9) 0.0485(11) 0.0359(10) -0.0170(9) 0.0042(7) -0.0142(8)
C3 0.0308(8) 0.0311(9) 0.0323(9) -0.0113(7) 0.0024(7) -0.0091(7)
C4 0.0376(9) 0.0264(8) 0.0326(9) -0.0064(7) -0.0023(7) -0.0132(7)
C5 0.0432(10) 0.0371(10) 0.0252(9) -0.0016(7) -0.0045(7) -0.0193(8)
C6 0.0328(9) 0.0363(10) 0.0315(9) -0.0028(7) -0.0019(7) -0.0138(8)
C8 0.0362(9) 0.0260(8) 0.0292(9) -0.0092(7) 0.0004(7) -0.0055(7)
C9 0.0367(9) 0.0363(9) 0.0268(8) -0.0095(7) 0.0086(7) -0.0172(8)
C10 0.0331(8) 0.0237(8) 0.0254(8) -0.0097(6) 0.0042(6) -0.0069(6)
C11 0.0407(10) 0.0324(9) 0.0277(9) -0.0057(7) 0.0034(7) -0.0147(8)
C12 0.0445(10) 0.0350(10) 0.0277(9) -0.0042(7) -0.0023(7) -0.0113(8)
C13 0.0372(9) 0.0349(10) 0.0367(10) -0.0132(8) -0.0007(7) -0.0103(8)
C14 0.0406(10) 0.0330(9) 0.0372(10) -0.0119(8) 0.0060(8) -0.0159(8)
C15 0.0419(9) 0.0281(9) 0.0268(8) -0.0065(7) 0.0029(7) -0.0126(7)
Fe1 0.02768(12) 0.02506(13) 0.02357(13) -0.00320(9) -0.00134(9) -0.01050(10)
Fe2 0.02545(12) 0.02684(13) 0.02563(13) -0.00821(10) 0.00124(9) -0.00828(10)
N1 0.0356(7) 0.0279(7) 0.0261(7) -0.0074(6) 0.0019(6) -0.0105(6)
O1 0.0595(10) 0.0332(8) 0.0581(10) -0.0200(7) -0.0122(8) -0.0041(7)
O2 0.0542(9) 0.0892(13) 0.0382(9) -0.0188(9) 0.0174(7) -0.0344(9)
O3 0.0352(7) 0.0470(8) 0.0463(8) -0.0168(7) -0.0076(6) -0.0086(6)
O4 0.0678(10) 0.0435(8) 0.0273(7) -0.0051(6) 0.0030(6) -0.0249(7)
O5 0.0874(13) 0.0454(9) 0.0437(9) -0.0078(7) -0.0065(8) -0.0402(9)
O6 0.0331(7) 0.0530(9) 0.0574(10) -0.0085(8) 0.0017(7) -0.0061(7)
S1 0.0310(2) 0.0243(2) 0.0247(2) -0.00239(15) -0.00036(15) -0.01171(16)
S2 0.0334(2) 0.0238(2) 0.0244(2) -0.00353(15) 0.00089(15) -0.01195(16)

loop_
_atom_type_symbol
_atom_type_description
_atom_type_scat_dispersion_real
_atom_type_scat_dispersion_imag
_atom_type_scat_source
C C 0.0033 0.0016 'International Tables Vol C Tables 4.2.6.8 and 6.1.1.4'
H H 0.0000 0.0000 'International Tables Vol C Tables 4.2.6.8 and 6.1.1.4'
N N 0.0061 0.0033 'International Tables Vol C Tables 4.2.6.8 and 6.1.1.4'
O O 0.0106 0.0060 'International Tables Vol C Tables 4.2.6.8 and 6.1.1.4'
S S 0.1246 0.1234 'International Tables Vol C Tables 4.2.6.8 and 6.1.1.4'
Fe Fe 0.3463 0.8444 'International Tables Vol C Tables 4.2.6.8 and 6.1.1.4'

loop_
_geom_angle_atom_site_label_1
_geom_angle_atom_site_label_2
_geom_angle_atom_site_label_3
_geom_angle
O1 C1 Fe2 177.55(18)
O2 C2 Fe2 178.99(19)
O3 C3 Fe2 175.19(16)
O4 C4 Fe1 178.13(18)
O5 C5 Fe1 179.15(17)
O6 C6 Fe1 177.52(19)
N1 C8 S2 115.88(12)
N1 C9 S1 116.74(12)
C11 C10 C15 117.92(17)
C11 C10 N1 121.12(16)
C15 C10 N1 120.88(16)
C12 C11 C10 120.60(17)
C11 C12 C13 121.05(18)
C14 C13 C12 118.53(19)
C13 C14 C15 121.40(18)
C14 C15 C10 120.49(17)
C5 Fe1 C4 91.65(8)
C5 Fe1 C6 99.30(9)
C4 Fe1 C6 99.63(8)
C5 Fe1 S1 87.04(6)
C4 Fe1 S1 153.63(6)
C6 Fe1 S1 106.58(6)
C5 Fe1 S2 162.99(7)
C4 Fe1 S2 89.26(6)
C6 Fe1 S2 97.29(7)
S1 Fe1 S2 84.65(2)
C5 Fe1 Fe2 106.41(7)
C4 Fe1 Fe2 99.39(6)
C6 Fe1 Fe2 147.36(6)
S1 Fe1 Fe2 56.135(13)
S2 Fe1 Fe2 56.739(17)
C1 Fe2 C2 92.17(9)
C1 Fe2 C3 98.26(8)
C2 Fe2 C3 97.49(9)
C1 Fe2 S1 86.22(7)
C2 Fe2 S1 157.82(7)
C3 Fe2 S1 104.64(6)
C1 Fe2 S2 151.92(6)
C2 Fe2 S2 86.49(7)
C3 Fe2 S2 109.74(6)
S1 Fe2 S2 84.67(2)
C1 Fe2 Fe1 96.77(6)
C2 Fe2 Fe1 101.81(7)
C3 Fe2 Fe1 154.98(6)
S1 Fe2 Fe1 56.570(19)
S2 Fe2 Fe1 56.339(15)
C10 N1 C8 119.94(15)
C10 N1 C9 121.55(15)
C8 N1 C9 113.52(15)
C9 S1 Fe2 112.43(6)
C9 S1 Fe1 112.90(6)
Fe2 S1 Fe1 67.295(19)
C8 S2 Fe1 105.96(6)
C8 S2 Fe2 113.09(6)
Fe1 S2 Fe2 66.92(2)

loop_
_geom_bond_atom_site_label_1
_geom_bond_atom_site_label_2
_geom_bond_distance
C1 O1 1.139(2)
C1 Fe2 1.789(2)
C2 O2 1.136(3)
C2 Fe2 1.797(2)
C3 O3 1.133(2)
C3 Fe2 1.8235(19)
C4 O4 1.138(2)
C4 Fe1 1.8020(19)
C5 O5 1.142(2)
C5 Fe1 1.792(2)
C6 O6 1.135(2)
C6 Fe1 1.8037(19)
C8 N1 1.425(2)
C8 S2 1.8654(18)
C9 N1 1.432(2)
C9 S1 1.8581(19)
C10 C11 1.400(3)
C10 C15 1.403(2)
C10 N1 1.410(2)
C11 C12 1.385(3)
C12 C13 1.385(3)
C13 C14 1.381(3)
C14 C15 1.381(3)
Fe1 S1 2.2659(6)
Fe1 S2 2.2661(6)
Fe1 Fe2 2.5047(6)
Fe2 S1 2.2545(6)
Fe2 S2 2.2766(6)
